data_7002127
loop_
_publ_author_name
'Mercs, Laszlo'
'Neels, Antonia'
'Stoeckli-Evans, Helen'
'Albrecht, Martin'

_publ_section_title
;
 Main-chain organometallic polymers comprising redox-active iron(ii)
 centers connected by ditopic N-heterocyclic carbenes
;
_journal_issue 35
_journal_name_full 'Dalton Transactions'
_journal_page_first 7168
_journal_paper_doi 10.1039/b907018d
_journal_year 2009
_chemical_formula_moiety 'C17 H24 B F4 Fe N3 O'
_chemical_formula_sum 'C17 H24 B F4 Fe N3 O'
_chemical_formula_weight 429.05
_chemical_name_systematic
;
?
;
_space_group_IT_number 14
_symmetry_cell_setting monoclinic
_symmetry_Int_Tables_number 14
_symmetry_space_group_name_Hall '-P 2yn'
_symmetry_space_group_name_H-M 'P 1 21/n 1'
_atom_sites_solution_hydrogens geom
_atom_sites_solution_primary direct
_atom_sites_solution_secondary difmap
_audit_creation_date 09-04-01
_audit_creation_method SHELXL-97
_cell_angle_alpha 90.00
_cell_angle_beta 108.4040(10)
_cell_angle_gamma 90.00
_cell_formula_units_Z 4
_cell_length_a 9.3055(2)
_cell_length_b 21.7066(4)
_cell_length_c 10.3747(2)
_cell_measurement_reflns_used 117656
_cell_measurement_temperature 160(1)
_cell_measurement_theta_max 27.48
_cell_measurement_theta_min 2.00
_cell_volume 1988.41(7)
_computing_cell_refinement 'DENZO-SMN (Otwinowski & Minor, 1997)'
_computing_data_collection 'COLLECT (Nonius, 2000)'
_computing_data_reduction 'DENZO-SMN and SCALEPACK (Otwinowski & Minor, 1997)'
_computing_molecular_graphics 'ORTEPII (Johnson, 1976)'
_computing_publication_material 'SHELXL97 and PLATON (Spek, 2003)'
_computing_structure_refinement 'SHELXL97 (Sheldrick, 1997)'
_computing_structure_solution 'SIR92 (Altomare et al., 1994)'
_diffrn_ambient_temperature 160(1)
_diffrn_detector '65 mm CCD camera on \k goniostat'
_diffrn_detector_area_resol_mean 9
_diffrn_measured_fraction_theta_full 0.999
_diffrn_measured_fraction_theta_max 0.999
_diffrn_measurement_device_type 'Nonius KappaCCD area-detector diffractometer'
_diffrn_measurement_method '\f and \w scans with \k offsets'
_diffrn_radiation_monochromator 'horizontally mounted graphite crystal'
_diffrn_radiation_source 'Nonius FR590 sealed tube generator'
_diffrn_radiation_type 'Mo K\a'
_diffrn_radiation_wavelength 0.71073
_diffrn_reflns_av_R_equivalents 0.1006
_diffrn_reflns_av_sigmaI/netI 0.0394
_diffrn_reflns_limit_h_max 12
_diffrn_reflns_limit_h_min -12
_diffrn_reflns_limit_k_max 28
_diffrn_reflns_limit_k_min -28
_diffrn_reflns_limit_l_max 13
_diffrn_reflns_limit_l_min -13
_diffrn_reflns_number 45202
_diffrn_reflns_theta_full 27.48
_diffrn_reflns_theta_max 27.48
_diffrn_reflns_theta_min 2.27
_diffrn_standards_decay_% 0
_diffrn_standards_number 0
_exptl_absorpt_coefficient_mu 0.806
_exptl_absorpt_correction_T_max 0.906
_exptl_absorpt_correction_T_min 0.757
_exptl_absorpt_correction_type multi-scan
_exptl_absorpt_process_details '(Sortav; Blessing, 1995)'
_exptl_crystal_colour red
_exptl_crystal_density_diffrn 1.433
_exptl_crystal_density_method 'not measured'
_exptl_crystal_description prism
_exptl_crystal_F_000 888
_exptl_crystal_size_max 0.18
_exptl_crystal_size_mid 0.15
_exptl_crystal_size_min 0.13
_refine_diff_density_max 0.575
_refine_diff_density_min -0.509
_refine_diff_density_rms 0.085
_refine_ls_extinction_method none
_refine_ls_goodness_of_fit_ref 1.141
_refine_ls_hydrogen_treatment constr
_refine_ls_matrix_type full
_refine_ls_number_parameters 249
_refine_ls_number_reflns 4541
_refine_ls_number_restraints 0
_refine_ls_restrained_S_all 1.141
_refine_ls_R_factor_all 0.0700
_refine_ls_R_factor_gt 0.0536
_refine_ls_shift/su_max 0.005
_refine_ls_shift/su_mean 0.000
_refine_ls_structure_factor_coef Fsqd
_refine_ls_weighting_details 'w=1/[\s^2^(Fo^2^)+(0.0569P)^2^+2.6710P] where P=(Fo^2^+2Fc^2^)/3'
_refine_ls_weighting_scheme calc
_refine_ls_wR_factor_gt 0.1287
_refine_ls_wR_factor_ref 0.1371
_reflns_number_gt 3725
_reflns_number_total 4541
_reflns_threshold_expression 'I > 2\s(I)'
_cod_data_source_file b907018d.txt
_cod_data_source_block complex11
_cod_database_code 7002127

loop_
_symmetry_equiv_pos_as_xyz
'x, y, z'
'-x+1/2, y+1/2, -z+1/2'
'-x, -y, -z'
'x-1/2, -y-1/2, z-1/2'

loop_
_atom_site_label
_atom_site_type_symbol
_atom_site_fract_x
_atom_site_fract_y
_atom_site_fract_z
_atom_site_U_iso_or_equiv
_atom_site_adp_type
_atom_site_occupancy
_atom_site_symmetry_multiplicity
_atom_site_calc_flag
_atom_site_refinement_flags
_atom_site_disorder_assembly
_atom_site_disorder_group
Fe1 Fe 0.54691(4) 0.149420(18) 0.75882(4) 0.01938(13) Uani 1 1 d . . .
O1 O 0.5880(3) 0.25285(11) 0.9460(2) 0.0393(6) Uani 1 1 d . . .
N1 N 0.8497(3) 0.09664(11) 0.7706(2) 0.0212(5) Uani 1 1 d . . .
N2 N 0.8340(3) 0.11002(10) 0.9710(2) 0.0212(5) Uani 1 1 d . . .
N3 N 0.5986(3) 0.19822(11) 0.6261(2) 0.0268(5) Uani 1 1 d . . .
C7 C 0.7538(3) 0.11690(12) 0.8373(3) 0.0192(5) Uani 1 1 d . . .
C8 C 0.9866(3) 0.07866(13) 0.8616(3) 0.0263(6) Uani 1 1 d . . .
H8 H 1.0713 0.0632 0.8394 0.032 Uiso 1 1 calc R . .
C9 C 0.9780(3) 0.08700(13) 0.9870(3) 0.0256(6) Uani 1 1 d . . .
H9 H 1.0551 0.0788 1.0703 0.031 Uiso 1 1 calc R . .
C10 C 0.8115(3) 0.08839(14) 0.6219(3) 0.0252(6) Uani 1 1 d . . .
H10 H 0.7044 0.1021 0.5785 0.030 Uiso 1 1 calc R . .
C11 C 0.8217(4) 0.02044(16) 0.5887(3) 0.0393(8) Uani 1 1 d . . .
H11A H 0.9281 0.0075 0.6190 0.059 Uiso 1 1 calc R . .
H11B H 0.7788 0.0143 0.4904 0.059 Uiso 1 1 calc R . .
H11C H 0.7649 -0.0041 0.6353 0.059 Uiso 1 1 calc R . .
C12 C 0.9131(4) 0.1284(2) 0.5666(4) 0.0439(9) Uani 1 1 d . . .
H12A H 0.9115 0.1708 0.5982 0.066 Uiso 1 1 calc R . .
H12B H 0.8764 0.1275 0.4671 0.066 Uiso 1 1 calc R . .
H12C H 1.0170 0.1125 0.5991 0.066 Uiso 1 1 calc R . .
C13 C 0.7769(3) 0.12061(13) 1.0868(3) 0.0236(6) Uani 1 1 d . . .
H13 H 0.6695 0.1349 1.0496 0.028 Uiso 1 1 calc R . .
C14 C 0.7776(4) 0.06051(15) 1.1625(3) 0.0341(7) Uani 1 1 d . . .
H14A H 0.7262 0.0285 1.0977 0.051 Uiso 1 1 calc R . .
H14B H 0.7247 0.0664 1.2296 0.051 Uiso 1 1 calc R . .
H14C H 0.8824 0.0479 1.2088 0.051 Uiso 1 1 calc R . .
C15 C 0.8674(4) 0.17119(15) 1.1782(3) 0.0341(7) Uani 1 1 d . . .
H15A H 0.9720 0.1573 1.2205 0.051 Uiso 1 1 calc R . .
H15B H 0.8217 0.1807 1.2491 0.051 Uiso 1 1 calc R . .
H15C H 0.8669 0.2082 1.1241 0.051 Uiso 1 1 calc R . .
C16 C 0.6179(4) 0.22744(15) 0.5422(3) 0.0353(7) Uani 1 1 d . . .
C17 C 0.6406(6) 0.26363(18) 0.4311(4) 0.0607(12) Uani 1 1 d . . .
H17A H 0.7490 0.2715 0.4498 0.091 Uiso 1 1 calc R . .
H17B H 0.5866 0.3029 0.4233 0.091 Uiso 1 1 calc R . .
H17C H 0.6016 0.2407 0.3458 0.091 Uiso 1 1 calc R . .
C6 C 0.5764(3) 0.21223(13) 0.8731(3) 0.0252(6) Uani 1 1 d . . .
C1 C 0.4635(4) 0.06379(16) 0.7898(4) 0.0455(9) Uani 1 1 d . . .
H1 H 0.5218 0.0325 0.8466 0.055 Uiso 1 1 d R . .
C5 C 0.4427(4) 0.07115(17) 0.6503(4) 0.0424(9) Uani 1 1 d . . .
H5 H 0.4850 0.0460 0.5965 0.051 Uiso 1 1 d R . .
C4 C 0.3487(3) 0.12218(18) 0.6052(3) 0.0376(8) Uani 1 1 d . . .
H4 H 0.3158 0.1375 0.5147 0.045 Uiso 1 1 d R . .
C3 C 0.3108(3) 0.14701(16) 0.7136(3) 0.0332(7) Uani 1 1 d . . .
H3 H 0.2481 0.1819 0.7104 0.040 Uiso 1 1 d R . .
C2 C 0.3833(4) 0.11064(18) 0.8308(3) 0.0383(8) Uani 1 1 d . . .
H2 H 0.3783 0.1170 0.9199 0.046 Uiso 1 1 d R . .
F1 F 0.5449(4) -0.16642(16) 0.8358(3) 0.0928(11) Uani 1 1 d . . .
F2 F 0.4882(3) -0.10189(17) 0.6582(2) 0.0839(10) Uani 1 1 d . . .
F3 F 0.7212(3) -0.14259(17) 0.7373(3) 0.0883(11) Uani 1 1 d . . .
F4 F 0.6474(3) -0.07291(13) 0.8631(3) 0.0684(7) Uani 1 1 d . . .
B1 B 0.6005(5) -0.1206(2) 0.7719(4) 0.0419(9) Uani 1 1 d . . .

loop_
_atom_site_aniso_label
_atom_site_aniso_U_11
_atom_site_aniso_U_22
_atom_site_aniso_U_33
_atom_site_aniso_U_23
_atom_site_aniso_U_13
_atom_site_aniso_U_12
Fe1 0.0174(2) 0.0218(2) 0.0187(2) -0.00010(15) 0.00534(14) -0.00003(15)
O1 0.0530(15) 0.0304(12) 0.0298(12) -0.0054(10) 0.0062(11) 0.0095(10)
N1 0.0190(11) 0.0228(12) 0.0214(11) -0.0023(9) 0.0059(9) -0.0012(9)
N2 0.0234(11) 0.0212(11) 0.0178(11) -0.0014(9) 0.0050(9) -0.0007(9)
N3 0.0305(13) 0.0260(13) 0.0252(12) 0.0015(10) 0.0105(10) 0.0023(10)
C7 0.0179(12) 0.0179(13) 0.0221(13) -0.0012(10) 0.0064(10) -0.0025(10)
C8 0.0206(13) 0.0267(15) 0.0303(15) -0.0025(12) 0.0062(11) 0.0012(11)
C9 0.0228(14) 0.0261(15) 0.0238(14) 0.0005(11) 0.0017(11) 0.0030(11)
C10 0.0210(13) 0.0314(15) 0.0235(14) -0.0043(12) 0.0075(11) -0.0008(11)
C11 0.0405(18) 0.0389(19) 0.0324(17) -0.0169(14) 0.0025(14) 0.0048(15)
C12 0.0361(18) 0.070(3) 0.0288(17) 0.0001(16) 0.0153(14) -0.0159(17)
C13 0.0291(14) 0.0251(14) 0.0168(13) 0.0009(11) 0.0077(11) 0.0004(11)
C14 0.0463(19) 0.0314(17) 0.0275(16) 0.0073(12) 0.0157(14) 0.0027(14)
C15 0.0394(17) 0.0355(17) 0.0255(15) -0.0083(13) 0.0076(13) -0.0039(14)
C16 0.050(2) 0.0281(16) 0.0332(17) 0.0031(13) 0.0207(15) 0.0058(14)
C17 0.107(4) 0.038(2) 0.055(3) 0.0189(18) 0.051(3) 0.009(2)
C6 0.0247(14) 0.0261(15) 0.0235(14) 0.0030(11) 0.0058(11) 0.0042(11)
C1 0.0254(16) 0.0289(17) 0.073(3) 0.0133(17) 0.0021(16) -0.0112(13)
C5 0.0244(15) 0.045(2) 0.060(2) -0.0268(17) 0.0151(15) -0.0148(14)
C4 0.0243(15) 0.058(2) 0.0269(16) -0.0061(15) 0.0032(12) -0.0108(15)
C3 0.0162(13) 0.0418(18) 0.0405(18) -0.0053(14) 0.0073(12) -0.0004(12)
C2 0.0278(16) 0.059(2) 0.0303(16) -0.0005(15) 0.0119(13) -0.0176(15)
F1 0.127(3) 0.086(2) 0.082(2) -0.0033(17) 0.057(2) -0.031(2)
F2 0.0603(16) 0.143(3) 0.0361(13) -0.0061(15) -0.0017(12) 0.0397(17)
F3 0.0598(17) 0.152(3) 0.0602(17) -0.0007(18) 0.0285(14) 0.0389(18)
F4 0.0763(18) 0.0674(17) 0.0503(15) -0.0080(12) 0.0038(13) 0.0037(14)
B1 0.040(2) 0.061(3) 0.0264(19) 0.0005(17) 0.0136(16) 0.0081(19)

loop_
_atom_type_symbol
_atom_type_description
_atom_type_number_in_cell
_atom_type_scat_dispersion_real
_atom_type_scat_dispersion_imag
_atom_type_scat_source
C C 68 0.0033 0.0016
; International Tables for Crystallography (1992).
Vol. C, Tables 4.2.6.8 and 6.1.1.4
;
H H 96 0.0000 0.0000
; International Tables for Crystallography (1992).
Vol. C, Tables 4.2.6.8 and 6.1.1.4
;
B B 4 0.0013 0.0007
; International Tables for Crystallography (1992).
Vol. C, Tables 4.2.6.8 and 6.1.1.4
;
F F 16 0.0171 0.0103
; International Tables for Crystallography (1992).
Vol. C, Tables 4.2.6.8 and 6.1.1.4
;
Fe Fe 4 0.3463 0.8444
; International Tables for Crystallography (1992).
Vol. C, Tables 4.2.6.8 and 6.1.1.4
;
N N 12 0.0061 0.0033
; International Tables for Crystallography (1992).
Vol. C, Tables 4.2.6.8 and 6.1.1.4
;
O O 4 0.0106 0.0060
; International Tables for Crystallography (1992).
Vol. C, Tables 4.2.6.8 and 6.1.1.4
;

loop_
_geom_angle_atom_site_label_1
_geom_angle_atom_site_label_2
_geom_angle_atom_site_label_3
_geom_angle
_geom_angle_site_symmetry_1
_geom_angle_site_symmetry_3
_geom_angle_publ_flag
C6 Fe1 N3 91.97(12) . . ?
C6 Fe1 C7 94.28(12) . . ?
N3 Fe1 C7 93.50(11) . . ?
C6 Fe1 C2 92.74(14) . . ?
N3 Fe1 C2 149.64(13) . . ?
C7 Fe1 C2 116.01(13) . . ?
C6 Fe1 C1 124.88(16) . . ?
N3 Fe1 C1 142.83(15) . . ?
C7 Fe1 C1 88.83(12) . . ?
C2 Fe1 C1 39.53(15) . . ?
C6 Fe1 C3 95.68(13) . . ?
N3 Fe1 C3 109.63(12) . . ?
C7 Fe1 C3 154.40(12) . . ?
C2 Fe1 C3 40.03(13) . . ?
C1 Fe1 C3 66.18(14) . . ?
C6 Fe1 C5 158.51(14) . . ?
N3 Fe1 C5 103.89(14) . . ?
C7 Fe1 C5 99.05(13) . . ?
C2 Fe1 C5 66.27(14) . . ?
C1 Fe1 C5 39.40(16) . . ?
C3 Fe1 C5 65.54(13) . . ?
C6 Fe1 C4 129.53(14) . . ?
N3 Fe1 C4 88.26(12) . . ?
C7 Fe1 C4 136.10(13) . . ?
C2 Fe1 C4 65.90(13) . . ?
C1 Fe1 C4 65.50(15) . . ?
C3 Fe1 C4 38.60(13) . . ?
C5 Fe1 C4 38.82(15) . . ?
C7 N1 C8 110.8(2) . . ?
C7 N1 C10 126.0(2) . . ?
C8 N1 C10 123.0(2) . . ?
C7 N2 C9 111.1(2) . . ?
C7 N2 C13 126.1(2) . . ?
C9 N2 C13 122.6(2) . . ?
C16 N3 Fe1 174.8(3) . . ?
N2 C7 N1 104.2(2) . . ?
N2 C7 Fe1 127.7(2) . . ?
N1 C7 Fe1 128.11(19) . . ?
C9 C8 N1 107.5(2) . . ?
C9 C8 H8 126.3 . . ?
N1 C8 H8 126.3 . . ?
C8 C9 N2 106.4(2) . . ?
C8 C9 H9 126.8 . . ?
N2 C9 H9 126.8 . . ?
N1 C10 C12 110.5(2) . . ?
N1 C10 C11 109.9(2) . . ?
C12 C10 C11 112.1(3) . . ?
N1 C10 H10 108.1 . . ?
C12 C10 H10 108.1 . . ?
C11 C10 H10 108.1 . . ?
C10 C11 H11A 109.5 . . ?
C10 C11 H11B 109.5 . . ?
H11A C11 H11B 109.5 . . ?
C10 C11 H11C 109.5 . . ?
H11A C11 H11C 109.5 . . ?
H11B C11 H11C 109.5 . . ?
C10 C12 H12A 109.5 . . ?
C10 C12 H12B 109.5 . . ?
H12A C12 H12B 109.5 . . ?
C10 C12 H12C 109.5 . . ?
H12A C12 H12C 109.5 . . ?
H12B C12 H12C 109.5 . . ?
N2 C13 C15 110.4(2) . . ?
N2 C13 C14 110.0(2) . . ?
C15 C13 C14 112.7(2) . . ?
N2 C13 H13 107.8 . . ?
C15 C13 H13 107.8 . . ?
C14 C13 H13 107.8 . . ?
C13 C14 H14A 109.5 . . ?
C13 C14 H14B 109.5 . . ?
H14A C14 H14B 109.5 . . ?
C13 C14 H14C 109.5 . . ?
H14A C14 H14C 109.5 . . ?
H14B C14 H14C 109.5 . . ?
C13 C15 H15A 109.5 . . ?
C13 C15 H15B 109.5 . . ?
H15A C15 H15B 109.5 . . ?
C13 C15 H15C 109.5 . . ?
H15A C15 H15C 109.5 . . ?
H15B C15 H15C 109.5 . . ?
N3 C16 C17 178.2(4) . . ?
C16 C17 H17A 109.5 . . ?
C16 C17 H17B 109.5 . . ?
H17A C17 H17B 109.5 . . ?
C16 C17 H17C 109.5 . . ?
H17A C17 H17C 109.5 . . ?
H17B C17 H17C 109.5 . . ?
O1 C6 Fe1 176.6(3) . . ?
C2 C1 C5 108.4(3) . . ?
C2 C1 Fe1 70.08(19) . . ?
C5 C1 Fe1 71.10(19) . . ?
C2 C1 H1 125.8 . . ?
C5 C1 H1 125.8 . . ?
Fe1 C1 H1 124.6 . . ?
C4 C5 C1 107.6(3) . . ?
C4 C5 Fe1 70.88(19) . . ?
C1 C5 Fe1 69.50(19) . . ?
C4 C5 H5 126.2 . . ?
C1 C5 H5 126.2 . . ?
Fe1 C5 H5 125.0 . . ?
C3 C4 C5 109.2(3) . . ?
C3 C4 Fe1 70.34(18) . . ?
C5 C4 Fe1 70.30(18) . . ?
C3 C4 H4 125.4 . . ?
C5 C4 H4 125.4 . . ?
Fe1 C4 H4 125.5 . . ?
C4 C3 C2 107.6(3) . . ?
C4 C3 Fe1 71.06(18) . . ?
C2 C3 Fe1 69.12(17) . . ?
C4 C3 H3 126.2 . . ?
C2 C3 H3 126.2 . . ?
Fe1 C3 H3 125.2 . . ?
C1 C2 C3 107.2(3) . . ?
C1 C2 Fe1 70.39(18) . . ?
C3 C2 Fe1 70.85(18) . . ?
C1 C2 H2 126.4 . . ?
C3 C2 H2 126.4 . . ?
Fe1 C2 H2 124.0 . . ?
F2 B1 F3 110.2(3) . . ?
F2 B1 F4 111.0(4) . . ?
F3 B1 F4 109.5(4) . . ?
F2 B1 F1 109.1(4) . . ?
F3 B1 F1 109.8(4) . . ?
F4 B1 F1 107.2(3) . . ?

loop_
_geom_bond_atom_site_label_1
_geom_bond_atom_site_label_2
_geom_bond_distance
_geom_bond_site_symmetry_2
_geom_bond_publ_flag
Fe1 C6 1.770(3) . ?
Fe1 N3 1.915(2) . ?
Fe1 C7 1.969(3) . ?
Fe1 C2 2.074(3) . ?
Fe1 C1 2.078(3) . ?
Fe1 C3 2.097(3) . ?
Fe1 C5 2.099(3) . ?
Fe1 C4 2.106(3) . ?
O1 C6 1.145(4) . ?
N1 C7 1.362(3) . ?
N1 C8 1.381(4) . ?
N1 C10 1.481(4) . ?
N2 C7 1.360(3) . ?
N2 C9 1.390(4) . ?
N2 C13 1.478(3) . ?
N3 C16 1.136(4) . ?
C8 C9 1.340(4) . ?
C8 H8 0.9500 . ?
C9 H9 0.9500 . ?
C10 C12 1.523(4) . ?
C10 C11 1.524(4) . ?
C10 H10 1.0000 . ?
C11 H11A 0.9800 . ?
C11 H11B 0.9800 . ?
C11 H11C 0.9800 . ?
C12 H12A 0.9800 . ?
C12 H12B 0.9800 . ?
C12 H12C 0.9800 . ?
C13 C15 1.520(4) . ?
C13 C14 1.521(4) . ?
C13 H13 1.0000 . ?
C14 H14A 0.9800 . ?
C14 H14B 0.9800 . ?
C14 H14C 0.9800 . ?
C15 H15A 0.9800 . ?
C15 H15B 0.9800 . ?
C15 H15C 0.9800 . ?
C16 C17 1.465(5) . ?
C17 H17A 0.9800 . ?
C17 H17B 0.9800 . ?
C17 H17C 0.9800 . ?
C1 C2 1.404(5) . ?
C1 C5 1.408(6) . ?
C1 H1 0.9494 . ?
C5 C4 1.398(5) . ?
C5 H5 0.9505 . ?
C4 C3 1.389(5) . ?
C4 H4 0.9510 . ?
C3 C2 1.428(5) . ?
C3 H3 0.9504 . ?
C2 H2 0.9502 . ?
F1 B1 1.383(5) . ?
F2 B1 1.368(5) . ?
F3 B1 1.368(5) . ?
F4 B1 1.378(5) . ?

loop_
_geom_torsion_atom_site_label_1
_geom_torsion_atom_site_label_2
_geom_torsion_atom_site_label_3
_geom_torsion_atom_site_label_4
_geom_torsion
_geom_torsion_site_symmetry_1
_geom_torsion_site_symmetry_2
_geom_torsion_site_symmetry_3
_geom_torsion_site_symmetry_4
_geom_torsion_publ_flag
C6 Fe1 N3 C16 -103(3) . . . . ?
C7 Fe1 N3 C16 163(3) . . . . ?
C2 Fe1 N3 C16 -4(3) . . . . ?
C1 Fe1 N3 C16 70(3) . . . . ?
C3 Fe1 N3 C16 -6(3) . . . . ?
C5 Fe1 N3 C16 63(3) . . . . ?
C4 Fe1 N3 C16 27(3) . . . . ?
C9 N2 C7 N1 1.1(3) . . . . ?
C13 N2 C7 N1 -174.7(2) . . . . ?
C9 N2 C7 Fe1 -178.4(2) . . . . ?
C13 N2 C7 Fe1 5.8(4) . . . . ?
C8 N1 C7 N2 -0.9(3) . . . . ?
C10 N1 C7 N2 173.3(2) . . . . ?
C8 N1 C7 Fe1 178.6(2) . . . . ?
C10 N1 C7 Fe1 -7.2(4) . . . . ?
C6 Fe1 C7 N2 44.5(3) . . . . ?
N3 Fe1 C7 N2 136.7(2) . . . . ?
C2 Fe1 C7 N2 -50.7(3) . . . . ?
C1 Fe1 C7 N2 -80.4(3) . . . . ?
C3 Fe1 C7 N2 -68.2(4) . . . . ?
C5 Fe1 C7 N2 -118.6(3) . . . . ?
C4 Fe1 C7 N2 -132.1(2) . . . . ?
C6 Fe1 C7 N1 -134.9(2) . . . . ?
N3 Fe1 C7 N1 -42.7(2) . . . . ?
C2 Fe1 C7 N1 129.9(2) . . . . ?
C1 Fe1 C7 N1 100.2(3) . . . . ?
C3 Fe1 C7 N1 112.4(3) . . . . ?
C5 Fe1 C7 N1 62.0(3) . . . . ?
C4 Fe1 C7 N1 48.4(3) . . . . ?
C7 N1 C8 C9 0.5(3) . . . . ?
C10 N1 C8 C9 -174.0(3) . . . . ?
N1 C8 C9 N2 0.2(3) . . . . ?
C7 N2 C9 C8 -0.8(3) . . . . ?
C13 N2 C9 C8 175.1(2) . . . . ?
C7 N1 C10 C12 120.6(3) . . . . ?
C8 N1 C10 C12 -65.9(4) . . . . ?
C7 N1 C10 C11 -115.2(3) . . . . ?
C8 N1 C10 C11 58.3(3) . . . . ?
C7 N2 C13 C15 -119.2(3) . . . . ?
C9 N2 C13 C15 65.6(3) . . . . ?
C7 N2 C13 C14 115.8(3) . . . . ?
C9 N2 C13 C14 -59.5(3) . . . . ?
Fe1 N3 C16 C17 -62(14) . . . . ?
N3 Fe1 C6 O1 113(4) . . . . ?
C7 Fe1 C6 O1 -154(4) . . . . ?
C2 Fe1 C6 O1 -37(4) . . . . ?
C1 Fe1 C6 O1 -62(5) . . . . ?
C3 Fe1 C6 O1 3(4) . . . . ?
C5 Fe1 C6 O1 -25(5) . . . . ?
C4 Fe1 C6 O1 23(5) . . . . ?
C6 Fe1 C1 C2 41.1(3) . . . . ?
N3 Fe1 C1 C2 -130.2(2) . . . . ?
C7 Fe1 C1 C2 135.5(2) . . . . ?
C3 Fe1 C1 C2 -38.7(2) . . . . ?
C5 Fe1 C1 C2 -118.6(3) . . . . ?
C4 Fe1 C1 C2 -81.2(2) . . . . ?
C6 Fe1 C1 C5 159.8(2) . . . . ?
N3 Fe1 C1 C5 -11.6(3) . . . . ?
C7 Fe1 C1 C5 -105.8(2) . . . . ?
C2 Fe1 C1 C5 118.6(3) . . . . ?
C3 Fe1 C1 C5 79.9(2) . . . . ?
C4 Fe1 C1 C5 37.4(2) . . . . ?
C2 C1 C5 C4 -0.5(4) . . . . ?
Fe1 C1 C5 C4 -61.0(2) . . . . ?
C2 C1 C5 Fe1 60.4(2) . . . . ?
C6 Fe1 C5 C4 67.4(5) . . . . ?
N3 Fe1 C5 C4 -69.1(2) . . . . ?
C7 Fe1 C5 C4 -165.0(2) . . . . ?
C2 Fe1 C5 C4 80.5(2) . . . . ?
C1 Fe1 C5 C4 118.1(3) . . . . ?
C3 Fe1 C5 C4 36.5(2) . . . . ?
C6 Fe1 C5 C1 -50.7(5) . . . . ?
N3 Fe1 C5 C1 172.8(2) . . . . ?
C7 Fe1 C5 C1 76.9(2) . . . . ?
C2 Fe1 C5 C1 -37.6(2) . . . . ?
C3 Fe1 C5 C1 -81.6(2) . . . . ?
C4 Fe1 C5 C1 -118.1(3) . . . . ?
C1 C5 C4 C3 0.3(4) . . . . ?
Fe1 C5 C4 C3 -59.8(2) . . . . ?
C1 C5 C4 Fe1 60.1(2) . . . . ?
C6 Fe1 C4 C3 -34.1(3) . . . . ?
N3 Fe1 C4 C3 -125.2(2) . . . . ?
C7 Fe1 C4 C3 141.5(2) . . . . ?
C2 Fe1 C4 C3 38.4(2) . . . . ?
C1 Fe1 C4 C3 81.9(2) . . . . ?
C5 Fe1 C4 C3 119.9(3) . . . . ?
C6 Fe1 C4 C5 -154.0(2) . . . . ?
N3 Fe1 C4 C5 114.9(2) . . . . ?
C7 Fe1 C4 C5 21.6(3) . . . . ?
C2 Fe1 C4 C5 -81.5(2) . . . . ?
C1 Fe1 C4 C5 -38.0(2) . . . . ?
C3 Fe1 C4 C5 -119.9(3) . . . . ?
C5 C4 C3 C2 0.1(4) . . . . ?
Fe1 C4 C3 C2 -59.7(2) . . . . ?
C5 C4 C3 Fe1 59.8(2) . . . . ?
C6 Fe1 C3 C4 154.2(2) . . . . ?
N3 Fe1 C3 C4 60.1(2) . . . . ?
C7 Fe1 C3 C4 -93.3(3) . . . . ?
C2 Fe1 C3 C4 -118.3(3) . . . . ?
C1 Fe1 C3 C4 -80.0(2) . . . . ?
C5 Fe1 C3 C4 -36.7(2) . . . . ?
C6 Fe1 C3 C2 -87.5(2) . . . . ?
N3 Fe1 C3 C2 178.4(2) . . . . ?
C7 Fe1 C3 C2 24.9(4) . . . . ?
C1 Fe1 C3 C2 38.3(2) . . . . ?
C5 Fe1 C3 C2 81.6(2) . . . . ?
C4 Fe1 C3 C2 118.3(3) . . . . ?
C5 C1 C2 C3 0.6(4) . . . . ?
Fe1 C1 C2 C3 61.7(2) . . . . ?
C5 C1 C2 Fe1 -61.1(2) . . . . ?
C4 C3 C2 C1 -0.4(4) . . . . ?
Fe1 C3 C2 C1 -61.4(2) . . . . ?
C4 C3 C2 Fe1 60.9(2) . . . . ?
C6 Fe1 C2 C1 -147.3(2) . . . . ?
N3 Fe1 C2 C1 114.1(3) . . . . ?
C7 Fe1 C2 C1 -51.2(2) . . . . ?
C3 Fe1 C2 C1 117.1(3) . . . . ?
C5 Fe1 C2 C1 37.5(2) . . . . ?
C4 Fe1 C2 C1 80.1(2) . . . . ?
C6 Fe1 C2 C3 95.6(2) . . . . ?
N3 Fe1 C2 C3 -3.0(4) . . . . ?
C7 Fe1 C2 C3 -168.31(18) . . . . ?
C1 Fe1 C2 C3 -117.1(3) . . . . ?
C5 Fe1 C2 C3 -79.6(2) . . . . ?
C4 Fe1 C2 C3 -37.0(2) . . . . ?
